data_1505247
loop_
_publ_author_name
'Shing, Tony K. M.'
'Wong, Wai F.'
'Ikeno, Taketo'
'Yamada, Tohru'

_publ_section_title
;
 trans-acetonide controlled endo-selective intramolecular nitrone-alkene
 cycloaddition of hept-6-enoses: a facile entry to calystegines, tropanes,
 and hydroxylated aminocycloheptanes.
;
_journal_issue 2
_journal_name_full 'Organic letters'
_journal_page_first 207
_journal_page_last 209
_journal_paper_doi 10.1021/ol062621o
_journal_volume 9
_journal_year 2007
_chemical_formula_sum 'C17 H33 N O4 Si'
_chemical_formula_weight 343.53
_chemical_name_systematic
; 
 ? 
;
_space_group_IT_number 19
_symmetry_cell_setting orthorhombic
_symmetry_space_group_name_Hall 'P 2ac 2ab'
_symmetry_space_group_name_H-M 'P 21 21 21'
_atom_sites_solution_hydrogens geom
_atom_sites_solution_primary direct
_atom_sites_solution_secondary difmap
_audit_creation_method SHELXL-97
_cell_angle_alpha 90.00
_cell_angle_beta 90.00
_cell_angle_gamma 90.00
_cell_formula_units_Z 4
_cell_length_a 8.3847(17)
_cell_length_b 10.637(2)
_cell_length_c 22.556(5)
_cell_measurement_temperature 293(2)
_cell_volume 2011.7(7)
_computing_cell_refinement 'Bruker FRAMBO'
_computing_data_collection 'Bruker FRAMBO'
_computing_data_reduction 'Bruker SHELXTL'
_computing_molecular_graphics 'SIEMENS SHELXTL'
_computing_publication_material 'SIEMENS SHELXTL'
_computing_structure_refinement 'SHELXL-97 (Sheldrick, 1997)'
_computing_structure_solution 'SHELXS-97 (Sheldrick, 1990)'
_diffrn_ambient_temperature 293(2)
_diffrn_measured_fraction_theta_full 0.998
_diffrn_measured_fraction_theta_max 0.998
_diffrn_measurement_device_type 'AFC7R RIGAKU DIFFRACTOMETER'
_diffrn_measurement_method 'OMEGA SCAN'
_diffrn_radiation_monochromator graphite
_diffrn_radiation_source 'fine-focus sealed tube'
_diffrn_radiation_type MoK\a
_diffrn_radiation_wavelength 0.71073
_diffrn_reflns_av_R_equivalents 0.0000
_diffrn_reflns_av_sigmaI/netI 0.2488
_diffrn_reflns_limit_h_max 9
_diffrn_reflns_limit_h_min 0
_diffrn_reflns_limit_k_max 0
_diffrn_reflns_limit_k_min -12
_diffrn_reflns_limit_l_max 0
_diffrn_reflns_limit_l_min -26
_diffrn_reflns_number 2042
_diffrn_reflns_theta_full 25.00
_diffrn_reflns_theta_max 25.00
_diffrn_reflns_theta_min 2.12
_exptl_absorpt_coefficient_mu 0.134
_exptl_absorpt_correction_T_max 0.9736
_exptl_absorpt_correction_T_min 0.9482
_exptl_absorpt_correction_type empirical
_exptl_crystal_colour COLOURLESS
_exptl_crystal_density_diffrn 1.134
_exptl_crystal_density_method 'not measured'
_exptl_crystal_description BLOCK
_exptl_crystal_F_000 752
_exptl_crystal_size_max 0.40
_exptl_crystal_size_mid 0.30
_exptl_crystal_size_min 0.20
_refine_diff_density_max 0.236
_refine_diff_density_min -0.314
_refine_diff_density_rms 0.062
_refine_ls_abs_structure_details 'Flack H D (1983), Acta Cryst. A39, 876-881'
_refine_ls_abs_structure_Flack -0.8(6)
_refine_ls_extinction_coef 0.056(5)
_refine_ls_extinction_expression Fc^*^=kFc[1+0.001xFc^2^\l^3^/sin(2\q)]^-1/4^
_refine_ls_extinction_method SHELXL
_refine_ls_goodness_of_fit_ref 0.941
_refine_ls_hydrogen_treatment mixed
_refine_ls_matrix_type full
_refine_ls_number_parameters 209
_refine_ls_number_reflns 2042
_refine_ls_number_restraints 0
_refine_ls_restrained_S_all 0.941
_refine_ls_R_factor_all 0.2339
_refine_ls_R_factor_gt 0.0666
_refine_ls_shift/su_max 0.006
_refine_ls_shift/su_mean 0.001
_refine_ls_structure_factor_coef Fsqd
_refine_ls_weighting_details 'calc w=1/[\s^2^(Fo^2^)+(0.0744P)^2^+0.0000P] where P=(Fo^2^+2Fc^2^)/3'
_refine_ls_weighting_scheme calc
_refine_ls_wR_factor_gt 0.1517
_refine_ls_wR_factor_ref 0.2074
_reflns_number_gt 821
_reflns_number_total 2042
_reflns_threshold_expression >2sigma(I)
_cod_data_source_file ol062621osi20061025_015218.cif
_cod_data_source_block aw33
_cod_depositor_comments
;
The following automatic conversions were performed:

'_symmetry_cell_setting' value 'ORTHORHOMBIC' changed to
'orthorhombic' according to
/home/saulius/struct/CIF-dictionaries/cif_core.dic dictionary named
'cif_core.dic' version 2.4.1 from
2010-06-29.

'_exptl_absorpt_correction_type' value 'EMPIRICAL'
changed to 'empirical' according to
/home/saulius/struct/CIF-dictionaries/cif_core.dic dictionary named
'cif_core.dic' version 2.4.1 from 2010-06-29.

Automatic conversion script
Id: cif_fix_values 1715 2011-07-08 13:25:40Z adriana 
;
_cod_original_cell_volume 2011.8(7)
_cod_original_sg_symbol_H-M P2(1)2(1)2(1)
_cod_database_code 1505247

loop_
_symmetry_equiv_pos_as_xyz
'x, y, z'
'-x+1/2, -y, z+1/2'
'-x, y+1/2, -z+1/2'
'x+1/2, -y+1/2, -z'

loop_
_atom_site_label
_atom_site_type_symbol
_atom_site_fract_x
_atom_site_fract_y
_atom_site_fract_z
_atom_site_U_iso_or_equiv
_atom_site_adp_type
_atom_site_occupancy
_atom_site_symmetry_multiplicity
_atom_site_calc_flag
_atom_site_refinement_flags
N1 N 0.2124(10) 0.3988(7) -0.0156(3) 0.059(2) Uani 1 1 d .
Si1 Si 0.1412(3) 0.7944(3) 0.10222(12) 0.0497(8) Uani 1 1 d .
O1 O 0.3782(9) 0.3785(7) 0.1882(3) 0.079(2) Uani 1 1 d .
O2 O 0.4385(8) 0.5553(7) 0.1354(3) 0.067(2) Uani 1 1 d .
O3 O 0.1371(8) 0.6390(5) 0.0985(3) 0.0506(17) Uani 1 1 d .
O4 O 0.2250(9) 0.2841(6) 0.0194(3) 0.070(2) Uani 1 1 d .
C1 C 0.4814(15) 0.4836(11) 0.1873(5) 0.071(3) Uani 1 1 d .
C2 C 0.6486(13) 0.4394(12) 0.1835(5) 0.093(4) Uani 1 1 d .
H2A H 0.6605 0.3857 0.1496 0.139 Uiso 1 1 calc R
H2B H 0.6751 0.3934 0.2188 0.139 Uiso 1 1 calc R
H2C H 0.7185 0.5104 0.1797 0.139 Uiso 1 1 calc R
C3 C 0.4522(16) 0.5695(11) 0.2398(4) 0.093(4) Uani 1 1 d .
H3A H 0.3428 0.5961 0.2399 0.140 Uiso 1 1 calc R
H3B H 0.5204 0.6418 0.2369 0.140 Uiso 1 1 calc R
H3C H 0.4750 0.5251 0.2759 0.140 Uiso 1 1 calc R
C4 C 0.2504(14) 0.4000(9) 0.1461(4) 0.060(3) Uani 1 1 d .
H4A H 0.1646 0.4487 0.1646 0.073 Uiso 1 1 calc R
C5 C 0.1867(13) 0.2749(10) 0.1238(4) 0.073(3) Uani 1 1 d .
H5A H 0.2747 0.2159 0.1211 0.087 Uiso 1 1 calc R
H5B H 0.1118 0.2421 0.1527 0.087 Uiso 1 1 calc R
C6 C 0.1053(11) 0.2819(10) 0.0646(5) 0.063(3) Uani 1 1 d .
H6A H 0.0375 0.2077 0.0592 0.075 Uiso 1 1 calc R
C7 C 0.0052(12) 0.4009(9) 0.0559(4) 0.062(3) Uani 1 1 d .
H7A H -0.0903 0.3836 0.0330 0.075 Uiso 1 1 calc R
H7B H -0.0250 0.4374 0.0937 0.075 Uiso 1 1 calc R
C8 C 0.1180(12) 0.4867(8) 0.0222(4) 0.059(3) Uani 1 1 d .
H8A H 0.0569 0.5444 -0.0029 0.070 Uiso 1 1 calc R
C9 C 0.2323(11) 0.5617(8) 0.0621(4) 0.045(2) Uani 1 1 d .
H9A H 0.2999 0.6150 0.0371 0.053 Uiso 1 1 calc R
C10 C 0.3380(10) 0.4800(8) 0.1008(4) 0.048(2) Uani 1 1 d .
H10A H 0.4030 0.4253 0.0755 0.058 Uiso 1 1 calc R
C11 C 0.1230(14) 0.8630(9) 0.0264(4) 0.085(4) Uani 1 1 d .
H11A H 0.0246 0.8360 0.0088 0.127 Uiso 1 1 calc R
H11B H 0.2108 0.8351 0.0024 0.127 Uiso 1 1 calc R
H11C H 0.1244 0.9530 0.0290 0.127 Uiso 1 1 calc R
C12 C 0.3318(12) 0.8515(10) 0.1327(5) 0.071(3) Uani 1 1 d .
H12A H 0.3464 0.8183 0.1720 0.107 Uiso 1 1 calc R
H12B H 0.3304 0.9417 0.1344 0.107 Uiso 1 1 calc R
H12C H 0.4179 0.8242 0.1078 0.107 Uiso 1 1 calc R
C13 C -0.0304(12) 0.8313(9) 0.1521(4) 0.059(3) Uani 1 1 d .
C14 C -0.0176(12) 0.7571(10) 0.2095(4) 0.086(4) Uani 1 1 d .
H14A H -0.1069 0.7765 0.2345 0.128 Uiso 1 1 calc R
H14B H 0.0795 0.7792 0.2296 0.128 Uiso 1 1 calc R
H14C H -0.0172 0.6688 0.2008 0.128 Uiso 1 1 calc R
C15 C -0.0350(15) 0.9756(10) 0.1655(5) 0.093(4) Uani 1 1 d .
H15A H -0.1243 0.9940 0.1907 0.140 Uiso 1 1 calc R
H15B H -0.0454 1.0213 0.1290 0.140 Uiso 1 1 calc R
H15C H 0.0619 1.0000 0.1851 0.140 Uiso 1 1 calc R
C16 C -0.1892(10) 0.7986(11) 0.1216(5) 0.079(3) Uani 1 1 d .
H16A H -0.2762 0.8185 0.1476 0.118 Uiso 1 1 calc R
H16B H -0.1913 0.7105 0.1124 0.118 Uiso 1 1 calc R
H16C H -0.1993 0.8465 0.0857 0.118 Uiso 1 1 calc R
C17 C 0.1235(14) 0.3652(10) -0.0693(4) 0.085(4) Uani 1 1 d .
H17A H 0.1854 0.3076 -0.0926 0.127 Uiso 1 1 calc R
H17B H 0.1026 0.4397 -0.0921 0.127 Uiso 1 1 calc R
H17C H 0.0244 0.3264 -0.0585 0.127 Uiso 1 1 calc R

loop_
_atom_site_aniso_label
_atom_site_aniso_U_11
_atom_site_aniso_U_22
_atom_site_aniso_U_33
_atom_site_aniso_U_23
_atom_site_aniso_U_13
_atom_site_aniso_U_12
N1 0.073(6) 0.054(5) 0.050(5) -0.015(4) -0.004(5) 0.005(5)
Si1 0.0499(17) 0.0454(16) 0.0537(16) -0.0028(16) -0.0032(16) -0.0030(16)
O1 0.087(6) 0.066(5) 0.085(6) 0.030(4) -0.023(5) -0.018(5)
O2 0.066(5) 0.070(5) 0.064(4) 0.012(4) -0.016(4) -0.022(4)
O3 0.048(4) 0.045(4) 0.059(4) -0.010(3) 0.014(4) -0.003(3)
O4 0.096(5) 0.048(4) 0.067(5) -0.012(4) 0.017(5) 0.014(5)
C1 0.073(9) 0.075(9) 0.066(8) 0.016(7) -0.023(7) -0.004(8)
C2 0.074(9) 0.094(10) 0.110(10) 0.006(8) -0.012(8) 0.008(9)
C3 0.126(12) 0.099(10) 0.056(7) 0.008(7) -0.012(8) 0.001(10)
C4 0.072(7) 0.049(7) 0.060(6) 0.009(6) 0.012(6) -0.004(7)
C5 0.092(9) 0.048(7) 0.079(7) 0.003(6) 0.033(7) -0.012(7)
C6 0.057(7) 0.054(7) 0.076(7) -0.015(7) 0.010(6) -0.016(7)
C7 0.047(6) 0.062(7) 0.078(7) -0.016(6) 0.012(6) -0.008(7)
C8 0.055(7) 0.055(7) 0.066(6) -0.010(6) 0.001(6) 0.001(6)
C9 0.037(5) 0.056(6) 0.041(5) -0.003(5) 0.010(5) 0.001(6)
C10 0.039(5) 0.045(5) 0.061(6) 0.003(6) -0.008(6) 0.001(5)
C11 0.101(10) 0.096(9) 0.057(6) 0.012(7) 0.012(8) 0.001(8)
C12 0.068(8) 0.058(7) 0.088(8) 0.002(6) 0.006(7) -0.001(7)
C13 0.066(8) 0.053(7) 0.060(7) 0.001(5) 0.006(6) 0.001(6)
C14 0.090(8) 0.101(10) 0.065(7) -0.004(7) 0.014(7) 0.006(8)
C15 0.094(10) 0.054(8) 0.132(10) -0.030(7) 0.033(9) 0.001(7)
C16 0.056(7) 0.092(9) 0.089(8) 0.015(8) -0.003(6) -0.001(7)
C17 0.109(10) 0.079(8) 0.066(7) -0.013(7) -0.011(8) -0.007(8)

loop_
_atom_type_symbol
_atom_type_description
_atom_type_scat_dispersion_real
_atom_type_scat_dispersion_imag
_atom_type_scat_source
C C 0.0033 0.0016 'International Tables Vol C Tables 4.2.6.8 and 6.1.1.4'
H H 0.0000 0.0000 'International Tables Vol C Tables 4.2.6.8 and 6.1.1.4'
N N 0.0061 0.0033 'International Tables Vol C Tables 4.2.6.8 and 6.1.1.4'
O O 0.0106 0.0060 'International Tables Vol C Tables 4.2.6.8 and 6.1.1.4'
Si Si 0.0817 0.0704 'International Tables Vol C Tables 4.2.6.8 and 6.1.1.4'

loop_
_geom_angle_atom_site_label_1
_geom_angle_atom_site_label_2
_geom_angle_atom_site_label_3
_geom_angle
O4 N1 C17 106.3(7)
O4 N1 C8 104.7(7)
C17 N1 C8 110.8(8)
O3 Si1 C12 111.5(5)
O3 Si1 C11 110.0(4)
C12 Si1 C11 106.5(5)
O3 Si1 C13 102.9(4)
C12 Si1 C13 111.9(5)
C11 Si1 C13 114.0(5)
C1 O1 C4 108.5(7)
C10 O2 C1 107.4(8)
C9 O3 Si1 126.8(6)
C6 O4 N1 110.4(7)
O1 C1 O2 106.1(8)
O1 C1 C2 109.2(10)
O2 C1 C2 110.9(10)
O1 C1 C3 111.5(10)
O2 C1 C3 106.0(9)
C2 C1 C3 112.9(10)
O1 C4 C10 99.9(8)
O1 C4 C5 109.8(8)
C10 C4 C5 116.0(9)
C6 C5 C4 114.2(9)
O4 C6 C5 108.4(8)
O4 C6 C7 106.3(8)
C5 C6 C7 113.8(9)
C8 C7 C6 102.7(8)
N1 C8 C7 103.9(7)
N1 C8 C9 109.2(8)
C7 C8 C9 114.0(8)
O3 C9 C10 109.2(7)
O3 C9 C8 106.9(7)
C10 C9 C8 113.8(8)
O2 C10 C9 110.1(8)
O2 C10 C4 103.7(8)
C9 C10 C4 115.2(8)
C14 C13 C16 109.0(9)
C14 C13 C15 110.2(9)
C16 C13 C15 106.7(10)
C14 C13 Si1 110.5(7)
C16 C13 Si1 110.5(7)
C15 C13 Si1 110.0(8)

loop_
_geom_bond_atom_site_label_1
_geom_bond_atom_site_label_2
_geom_bond_distance
N1 O4 1.456(9)
N1 C17 1.467(11)
N1 C8 1.492(11)
Si1 O3 1.655(6)
Si1 C12 1.843(10)
Si1 C11 1.866(10)
Si1 C13 1.868(11)
O1 C1 1.414(12)
O1 C4 1.451(12)
O2 C10 1.401(10)
O2 C1 1.443(11)
O3 C9 1.412(9)
O4 C6 1.430(10)
C1 C2 1.481(14)
C1 C3 1.516(14)
C4 C10 1.519(12)
C4 C5 1.519(13)
C5 C6 1.503(13)
C6 C7 1.532(13)
C7 C8 1.518(12)
C8 C9 1.537(12)
C9 C10 1.517(12)
C13 C14 1.521(12)
C13 C16 1.539(13)
C13 C15 1.565(13)

loop_
_cod_related_entry_id
_cod_related_entry_code
_cod_related_entry_database
1 21199632 ChemSpider
